data_4072910
loop_
_publ_author_name
'Zhang, Li'
'Dang, Li'
'Wen, Ting Bin'
'Sung, Herman H.-Y.'
'Williams, Ian D.'
'Lin, Zhenyang'
'Jia, Guochen'

_publ_section_title
;
 Cyclometalation of 2-Vinylpyridine with MCl2(PPh3)3and MHCl(PPh3)3(M =
 Ru, Os)
;
_journal_issue 11
_journal_name_full Organometallics
_journal_page_first 2849
_journal_paper_doi 10.1021/om0611305
_journal_volume 26
_journal_year 2007
_chemical_formula_sum 'C39 H36 Cl N2 Os P'
_chemical_formula_weight 789.32
_chemical_name_systematic
; 
 ? 
;
_space_group_IT_number 2
_symmetry_cell_setting triclinic
_symmetry_space_group_name_Hall '-P 1'
_symmetry_space_group_name_H-M 'P -1'
_atom_sites_solution_hydrogens geom
_atom_sites_solution_primary direct
_atom_sites_solution_secondary difmap
_audit_creation_method SHELXL-97
_cell_angle_alpha 82.292(2)
_cell_angle_beta 82.888(2)
_cell_angle_gamma 74.077(2)
_cell_formula_units_Z 2
_cell_length_a 9.9664(12)
_cell_length_b 10.2744(13)
_cell_length_c 16.463(2)
_cell_measurement_reflns_used 3062
_cell_measurement_temperature 100(2)
_cell_measurement_theta_max 25.45
_cell_measurement_theta_min 2.30
_cell_volume 1599.8(3)
_computing_structure_refinement 'SHELXL-97 (Sheldrick, 1997)'
_computing_structure_solution 'SHELXS-97 (Sheldrick, 1990)'
_diffrn_ambient_temperature 100(2)
_diffrn_measured_fraction_theta_full 0.985
_diffrn_measured_fraction_theta_max 0.985
_diffrn_radiation_monochromator graphite
_diffrn_radiation_source 'fine-focus sealed tube'
_diffrn_radiation_type MoK\a
_diffrn_radiation_wavelength 0.71073
_diffrn_reflns_av_R_equivalents 0.0389
_diffrn_reflns_av_sigmaI/netI 0.0647
_diffrn_reflns_limit_h_max 9
_diffrn_reflns_limit_h_min -11
_diffrn_reflns_limit_k_max 12
_diffrn_reflns_limit_k_min -12
_diffrn_reflns_limit_l_max 19
_diffrn_reflns_limit_l_min -19
_diffrn_reflns_number 10585
_diffrn_reflns_theta_full 25.00
_diffrn_reflns_theta_max 25.00
_diffrn_reflns_theta_min 2.31
_exptl_absorpt_coefficient_mu 4.150
_exptl_absorpt_correction_T_max 1.00
_exptl_absorpt_correction_T_min 0.83
_exptl_absorpt_correction_type multi-scan
_exptl_absorpt_process_details SADABS
_exptl_crystal_colour brown
_exptl_crystal_density_diffrn 1.639
_exptl_crystal_density_method 'not measured'
_exptl_crystal_description block
_exptl_crystal_F_000 784
_exptl_crystal_size_max 0.10
_exptl_crystal_size_mid 0.08
_exptl_crystal_size_min 0.07
_refine_diff_density_max 2.082
_refine_diff_density_min -1.385
_refine_diff_density_rms 0.142
_refine_ls_extinction_method none
_refine_ls_goodness_of_fit_ref 1.040
_refine_ls_hydrogen_treatment constr
_refine_ls_matrix_type full
_refine_ls_number_parameters 398
_refine_ls_number_reflns 5553
_refine_ls_number_restraints 0
_refine_ls_restrained_S_all 1.040
_refine_ls_R_factor_all 0.0468
_refine_ls_R_factor_gt 0.0381
_refine_ls_shift/su_max 0.001
_refine_ls_shift/su_mean 0.000
_refine_ls_structure_factor_coef Fsqd
_refine_ls_weighting_details 'calc w=1/[\s^2^(Fo^2^)+(0.0322P)^2^+0.0000P] where P=(Fo^2^+2Fc^2^)/3'
_refine_ls_weighting_scheme calc
_refine_ls_wR_factor_gt 0.0754
_refine_ls_wR_factor_ref 0.0777
_reflns_number_gt 4912
_reflns_number_total 5553
_reflns_threshold_expression >2sigma(I)
_cod_data_source_file om0611305-file001.cif
_cod_data_source_block 7B
_cod_depositor_comments
;
The following automatic conversions were performed:

'_symmetry_cell_setting' value 'Triclinic' changed to 'triclinic'
according to /home/saulius/struct/CIF-dictionaries/cif_core.dic
dictionary named 'cif_core.dic' version 2.4.1 from 2010-06-29.

Automatic conversion script
Id: cif_fix_values 1715 2011-07-08 13:25:40Z adriana 
;
_cod_original_sg_symbol_H-M P-1
_cod_database_code 4072910

loop_
_symmetry_equiv_pos_as_xyz
'x, y, z'
'-x, -y, -z'

loop_
_atom_site_label
_atom_site_type_symbol
_atom_site_fract_x
_atom_site_fract_y
_atom_site_fract_z
_atom_site_U_iso_or_equiv
_atom_site_adp_type
_atom_site_occupancy
_atom_site_symmetry_multiplicity
_atom_site_calc_flag
_atom_site_refinement_flags
Os1 Os 0.40572(3) 0.39559(2) 0.812892(14) 0.01484(8) Uani 1 1 d .
Cl1 Cl 0.39495(16) 0.31990(15) 0.67562(9) 0.0257(3) Uani 1 1 d .
P1 P 0.30171(16) 0.61948(14) 0.77114(9) 0.0158(3) Uani 1 1 d .
N1 N 0.2081(5) 0.3489(4) 0.8494(3) 0.0170(10) Uani 1 1 d .
C2 C 0.1262(7) 0.3212(6) 0.7986(4) 0.0284(15) Uani 1 1 d .
H2A H 0.1589 0.3161 0.7421 0.034 Uiso 1 1 calc R
C3 C -0.0028(7) 0.2999(6) 0.8252(4) 0.0353(17) Uani 1 1 d .
H3A H -0.0585 0.2822 0.7873 0.042 Uiso 1 1 calc R
C4 C -0.0506(7) 0.3045(6) 0.9063(5) 0.0382(18) Uani 1 1 d .
H4A H -0.1405 0.2915 0.9255 0.046 Uiso 1 1 calc R
C5 C 0.0335(7) 0.3282(6) 0.9602(4) 0.0341(17) Uani 1 1 d .
H5A H 0.0037 0.3280 1.0172 0.041 Uiso 1 1 calc R
C6 C 0.1628(7) 0.3524(5) 0.9304(4) 0.0236(14) Uani 1 1 d .
C7 C 0.2590(7) 0.3843(6) 0.9770(4) 0.0273(15) Uani 1 1 d .
H7A H 0.2422 0.3848 1.0350 0.033 Uiso 1 1 calc R
C8 C 0.3738(7) 0.4134(5) 0.9361(4) 0.0230(14) Uani 1 1 d .
H8A H 0.4379 0.4414 0.9636 0.028 Uiso 1 1 calc R
N11 N 0.5298(5) 0.1959(4) 0.8366(3) 0.0191(11) Uani 1 1 d .
C12 C 0.5146(7) 0.0737(6) 0.8728(4) 0.0266(15) Uani 1 1 d .
H12A H 0.4292 0.0664 0.9034 0.032 Uiso 1 1 calc R
C13 C 0.6253(8) -0.0397(6) 0.8642(5) 0.0407(19) Uani 1 1 d .
H13A H 0.6170 -0.1263 0.8894 0.049 Uiso 1 1 calc R
C14 C 0.7480(8) -0.0277(7) 0.8193(5) 0.0433(19) Uani 1 1 d .
H14A H 0.8243 -0.1059 0.8130 0.052 Uiso 1 1 calc R
C15 C 0.7595(7) 0.0975(7) 0.7837(4) 0.0364(17) Uani 1 1 d .
H15A H 0.8431 0.1070 0.7518 0.044 Uiso 1 1 calc R
C16 C 0.6510(6) 0.2068(6) 0.7947(4) 0.0227(13) Uani 1 1 d .
C17 C 0.6235(6) 0.3614(6) 0.7649(4) 0.0263(14) Uani 1 1 d .
H17A H 0.6505 0.3937 0.7067 0.032 Uiso 1 1 calc R
C18 C 0.5933(7) 0.4481(6) 0.8268(4) 0.0329(16) Uani 1 1 d .
H18A H 0.5945 0.5439 0.8092 0.039 Uiso 1 1 calc R
H18B H 0.6371 0.4110 0.8787 0.039 Uiso 1 1 calc R
C21 C 0.1282(6) 0.6509(5) 0.7335(3) 0.0178(12) Uani 1 1 d .
C22 C 0.1029(6) 0.6937(5) 0.6519(3) 0.0211(13) Uani 1 1 d .
H22A H 0.1768 0.7106 0.6132 0.025 Uiso 1 1 calc R
C23 C -0.0284(7) 0.7120(6) 0.6265(4) 0.0276(15) Uani 1 1 d .
H23A H -0.0449 0.7418 0.5705 0.033 Uiso 1 1 calc R
C24 C -0.1359(7) 0.6868(6) 0.6828(4) 0.0291(15) Uani 1 1 d .
H24A H -0.2265 0.6996 0.6655 0.035 Uiso 1 1 calc R
C25 C -0.1120(6) 0.6431(6) 0.7639(4) 0.0223(13) Uani 1 1 d .
H25A H -0.1855 0.6243 0.8022 0.027 Uiso 1 1 calc R
C26 C 0.0193(7) 0.6269(5) 0.7893(3) 0.0200(13) Uani 1 1 d .
H26A H 0.0351 0.5990 0.8455 0.024 Uiso 1 1 calc R
C31 C 0.4016(6) 0.7038(6) 0.6884(3) 0.0192(13) Uani 1 1 d .
C32 C 0.4683(6) 0.6338(6) 0.6214(4) 0.0254(14) Uani 1 1 d .
H32A H 0.4636 0.5432 0.6193 0.031 Uiso 1 1 calc R
C33 C 0.5408(7) 0.6954(6) 0.5583(4) 0.0278(15) Uani 1 1 d .
H33A H 0.5847 0.6476 0.5125 0.033 Uiso 1 1 calc R
C34 C 0.5505(7) 0.8273(7) 0.5611(4) 0.0324(16) Uani 1 1 d .
H34A H 0.6010 0.8691 0.5174 0.039 Uiso 1 1 calc R
C35 C 0.4870(7) 0.8964(7) 0.6268(4) 0.0307(16) Uani 1 1 d .
H35A H 0.4939 0.9864 0.6288 0.037 Uiso 1 1 calc R
C36 C 0.4123(6) 0.8357(6) 0.6912(4) 0.0245(14) Uani 1 1 d .
H36A H 0.3687 0.8842 0.7369 0.029 Uiso 1 1 calc R
C41 C 0.2616(6) 0.7422(5) 0.8484(3) 0.0179(13) Uani 1 1 d .
C42 C 0.3533(7) 0.7307(6) 0.9070(3) 0.0224(13) Uani 1 1 d .
H42A H 0.4339 0.6555 0.9093 0.027 Uiso 1 1 calc R
C43 C 0.3303(7) 0.8262(6) 0.9621(3) 0.0257(15) Uani 1 1 d .
H43A H 0.3949 0.8165 1.0018 0.031 Uiso 1 1 calc R
C44 C 0.2141(7) 0.9353(6) 0.9597(4) 0.0281(15) Uani 1 1 d .
H44A H 0.1981 1.0013 0.9975 0.034 Uiso 1 1 calc R
C45 C 0.1212(7) 0.9484(6) 0.9021(4) 0.0298(15) Uani 1 1 d .
H45A H 0.0396 1.0226 0.9011 0.036 Uiso 1 1 calc R
C46 C 0.1456(6) 0.8542(6) 0.8457(4) 0.0231(14) Uani 1 1 d .
H46A H 0.0827 0.8662 0.8047 0.028 Uiso 1 1 calc R
C1S C -0.1411(7) 0.1727(6) 0.5732(4) 0.0264(14) Uani 1 1 d .
C2S C -0.0043(7) 0.1121(6) 0.5939(4) 0.0298(15) Uani 1 1 d .
H2SA H 0.0286 0.0157 0.6012 0.036 Uiso 1 1 calc R
C3S C 0.0847(8) 0.1917(7) 0.6040(4) 0.0362(17) Uani 1 1 d .
H3SA H 0.1770 0.1494 0.6188 0.043 Uiso 1 1 calc R
C4S C 0.0385(8) 0.3308(7) 0.5927(4) 0.0348(17) Uani 1 1 d .
H4SA H 0.0994 0.3850 0.5985 0.042 Uiso 1 1 calc R
C5S C -0.0972(8) 0.3922(6) 0.5727(4) 0.0318(16) Uani 1 1 d .
H5SA H -0.1292 0.4886 0.5654 0.038 Uiso 1 1 calc R
C6S C -0.1859(7) 0.3149(6) 0.5634(4) 0.0289(15) Uani 1 1 d .
H6SA H -0.2788 0.3586 0.5501 0.035 Uiso 1 1 calc R
C7S C -0.2415(8) 0.0906(7) 0.5639(4) 0.0373(17) Uani 1 1 d .
H7SA H -0.3315 0.1275 0.5949 0.056 Uiso 1 1 calc R
H7SB H -0.2028 -0.0044 0.5851 0.056 Uiso 1 1 calc R
H7SC H -0.2556 0.0955 0.5056 0.056 Uiso 1 1 calc R

loop_
_atom_site_aniso_label
_atom_site_aniso_U_11
_atom_site_aniso_U_22
_atom_site_aniso_U_33
_atom_site_aniso_U_23
_atom_site_aniso_U_13
_atom_site_aniso_U_12
Os1 0.01032(13) 0.01327(12) 0.01909(13) -0.00246(8) -0.00140(8) 0.00037(9)
Cl1 0.0253(9) 0.0293(8) 0.0221(8) -0.0069(6) -0.0001(6) -0.0055(7)
P1 0.0125(8) 0.0145(7) 0.0187(7) -0.0009(6) -0.0009(6) -0.0011(6)
N1 0.012(3) 0.008(2) 0.027(3) -0.0001(19) 0.003(2) 0.000(2)
C2 0.027(4) 0.021(3) 0.040(4) -0.009(3) -0.003(3) -0.009(3)
C3 0.028(4) 0.028(4) 0.051(5) -0.007(3) -0.006(4) -0.007(3)
C4 0.015(4) 0.018(3) 0.076(6) 0.001(3) 0.007(4) -0.005(3)
C5 0.037(4) 0.018(3) 0.035(4) 0.007(3) 0.017(3) -0.001(3)
C6 0.025(4) 0.014(3) 0.023(3) 0.005(2) 0.009(3) 0.003(3)
C7 0.038(4) 0.025(3) 0.013(3) 0.000(2) 0.005(3) -0.002(3)
C8 0.028(4) 0.007(3) 0.030(3) 0.000(2) -0.010(3) 0.005(3)
N11 0.019(3) 0.014(2) 0.022(3) -0.0044(19) -0.001(2) 0.000(2)
C12 0.027(4) 0.028(3) 0.028(3) 0.000(3) -0.005(3) -0.013(3)
C13 0.043(5) 0.012(3) 0.069(5) -0.005(3) -0.024(4) -0.002(3)
C14 0.019(4) 0.035(4) 0.074(5) -0.026(4) -0.015(4) 0.011(3)
C15 0.020(4) 0.043(4) 0.050(4) -0.022(3) -0.002(3) -0.008(3)
C16 0.016(3) 0.029(3) 0.025(3) -0.011(3) -0.005(3) -0.004(3)
C17 0.011(3) 0.039(4) 0.028(3) -0.006(3) 0.003(3) -0.007(3)
C18 0.024(4) 0.030(4) 0.046(4) -0.006(3) -0.010(3) -0.004(3)
C21 0.015(3) 0.011(3) 0.025(3) -0.002(2) -0.004(3) 0.002(2)
C22 0.020(3) 0.018(3) 0.023(3) 0.003(2) -0.006(3) -0.001(3)
C23 0.030(4) 0.026(3) 0.025(3) -0.002(3) -0.011(3) -0.001(3)
C24 0.019(4) 0.025(3) 0.045(4) -0.013(3) -0.011(3) 0.000(3)
C25 0.013(3) 0.022(3) 0.031(3) -0.006(3) 0.001(3) -0.003(3)
C26 0.026(4) 0.012(3) 0.021(3) 0.002(2) -0.004(3) -0.004(3)
C31 0.012(3) 0.022(3) 0.022(3) 0.005(2) -0.003(3) -0.004(3)
C32 0.019(4) 0.030(3) 0.026(3) -0.001(3) -0.004(3) -0.004(3)
C33 0.019(4) 0.038(4) 0.022(3) 0.001(3) -0.001(3) -0.002(3)
C34 0.018(4) 0.045(4) 0.027(4) 0.016(3) -0.006(3) -0.005(3)
C35 0.025(4) 0.033(4) 0.033(4) 0.005(3) -0.005(3) -0.010(3)
C36 0.021(4) 0.021(3) 0.030(3) 0.004(3) -0.004(3) -0.007(3)
C41 0.021(3) 0.010(3) 0.021(3) -0.003(2) 0.004(3) -0.004(3)
C42 0.022(4) 0.017(3) 0.025(3) 0.000(2) -0.001(3) -0.001(3)
C43 0.040(4) 0.020(3) 0.019(3) -0.004(2) -0.005(3) -0.008(3)
C44 0.035(4) 0.022(3) 0.031(4) -0.011(3) 0.010(3) -0.017(3)
C45 0.021(4) 0.022(3) 0.041(4) 0.000(3) 0.004(3) -0.003(3)
C46 0.018(3) 0.021(3) 0.029(3) -0.002(3) -0.003(3) -0.002(3)
C1S 0.026(4) 0.027(3) 0.026(3) -0.005(3) 0.004(3) -0.008(3)
C2S 0.029(4) 0.027(3) 0.029(4) 0.000(3) 0.003(3) -0.003(3)
C3S 0.035(4) 0.052(4) 0.022(3) 0.001(3) -0.002(3) -0.013(4)
C4S 0.041(5) 0.041(4) 0.031(4) -0.003(3) -0.007(3) -0.023(4)
C5S 0.042(5) 0.026(3) 0.026(3) -0.007(3) 0.002(3) -0.007(3)
C6S 0.026(4) 0.030(3) 0.026(3) -0.003(3) 0.001(3) 0.000(3)
C7S 0.032(4) 0.034(4) 0.045(4) -0.008(3) -0.003(3) -0.007(3)

loop_
_atom_type_symbol
_atom_type_description
_atom_type_scat_dispersion_real
_atom_type_scat_dispersion_imag
_atom_type_scat_source
C C 0.0033 0.0016 'International Tables Vol C Tables 4.2.6.8 and 6.1.1.4'
H H 0.0000 0.0000 'International Tables Vol C Tables 4.2.6.8 and 6.1.1.4'
N N 0.0061 0.0033 'International Tables Vol C Tables 4.2.6.8 and 6.1.1.4'
P P 0.1023 0.0942 'International Tables Vol C Tables 4.2.6.8 and 6.1.1.4'
Cl Cl 0.1484 0.1585 'International Tables Vol C Tables 4.2.6.8 and 6.1.1.4'
Os Os -1.2165 7.6030 'International Tables Vol C Tables 4.2.6.8 and 6.1.1.4'

loop_
_geom_angle_atom_site_label_1
_geom_angle_atom_site_label_2
_geom_angle_atom_site_label_3
_geom_angle
C8 Os1 N11 89.88(19)
C8 Os1 C18 81.7(3)
N11 Os1 C18 83.4(2)
C8 Os1 N1 75.9(2)
N11 Os1 N1 95.92(17)
C18 Os1 N1 157.6(2)
C8 Os1 C17 113.5(2)
N11 Os1 C17 64.7(2)
C18 Os1 C17 37.9(2)
N1 Os1 C17 157.5(2)
C8 Os1 P1 96.37(15)
N11 Os1 P1 170.11(14)
C18 Os1 P1 89.94(18)
N1 Os1 P1 93.05(12)
C17 Os1 P1 105.62(17)
C8 Os1 Cl1 160.86(17)
N11 Os1 Cl1 83.38(13)
C18 Os1 Cl1 115.09(19)
N1 Os1 Cl1 86.96(13)
C17 Os1 Cl1 79.76(17)
P1 Os1 Cl1 92.95(5)
C21 P1 C41 100.5(3)
C21 P1 C31 104.2(2)
C41 P1 C31 101.0(3)
C21 P1 Os1 114.96(17)
C41 P1 Os1 117.83(18)
C31 P1 Os1 116.10(19)
C2 N1 C6 118.6(5)
C2 N1 Os1 125.5(4)
C6 N1 Os1 115.9(4)
N1 C2 C3 122.6(6)
C4 C3 C2 119.6(7)
C3 C4 C5 118.9(6)
C4 C5 C6 119.7(6)
N1 C6 C5 120.6(6)
N1 C6 C7 112.7(5)
C5 C6 C7 126.7(6)
C8 C7 C6 117.8(5)
C7 C8 Os1 117.5(5)
C16 N11 C12 120.8(5)
C16 N11 Os1 100.3(3)
C12 N11 Os1 138.6(4)
N11 C12 C13 118.7(6)
C14 C13 C12 120.0(6)
C15 C14 C13 119.7(7)
C16 C15 C14 119.0(7)
N11 C16 C15 121.8(6)
N11 C16 C17 103.8(5)
C15 C16 C17 134.3(6)
C18 C17 C16 115.7(5)
C18 C17 Os1 69.6(4)
C16 C17 Os1 90.7(3)
C17 C18 Os1 72.5(4)
C26 C21 C22 119.0(5)
C26 C21 P1 117.9(4)
C22 C21 P1 123.1(4)
C23 C22 C21 120.7(6)
C22 C23 C24 119.7(6)
C25 C24 C23 120.3(6)
C24 C25 C26 119.7(6)
C25 C26 C21 120.6(5)
C32 C31 C36 119.1(5)
C32 C31 P1 119.2(4)
C36 C31 P1 121.7(5)
C33 C32 C31 120.2(6)
C32 C33 C34 120.6(6)
C35 C34 C33 119.8(6)
C34 C35 C36 120.4(6)
C31 C36 C35 119.9(6)
C42 C41 C46 118.1(5)
C42 C41 P1 120.2(4)
C46 C41 P1 121.5(4)
C43 C42 C41 121.3(6)
C44 C43 C42 120.1(6)
C43 C44 C45 119.5(6)
C44 C45 C46 120.5(6)
C45 C46 C41 120.5(6)
C2S C1S C6S 117.9(6)
C2S C1S C7S 122.5(6)
C6S C1S C7S 119.6(6)
C3S C2S C1S 120.8(6)
C4S C3S C2S 119.9(7)
C3S C4S C5S 119.8(6)
C6S C5S C4S 120.6(6)
C5S C6S C1S 120.8(6)

loop_
_geom_bond_atom_site_label_1
_geom_bond_atom_site_label_2
_geom_bond_distance
Os1 C8 2.040(6)
Os1 N11 2.098(4)
Os1 C18 2.129(6)
Os1 N1 2.149(5)
Os1 C17 2.166(6)
Os1 P1 2.2984(14)
Os1 Cl1 2.5102(14)
P1 C21 1.839(6)
P1 C41 1.843(6)
P1 C31 1.849(5)
N1 C2 1.345(7)
N1 C6 1.355(7)
C2 C3 1.371(9)
C3 C4 1.365(10)
C4 C5 1.379(10)
C5 C6 1.396(9)
C6 C7 1.427(9)
C7 C8 1.339(9)
N11 C16 1.339(8)
N11 C12 1.355(7)
C12 C13 1.377(9)
C13 C14 1.375(10)
C14 C15 1.369(9)
C15 C16 1.343(9)
C16 C17 1.556(8)
C17 C18 1.395(9)
C21 C26 1.387(8)
C21 C22 1.387(7)
C22 C23 1.379(8)
C23 C24 1.385(9)
C24 C25 1.379(8)
C25 C26 1.383(8)
C31 C32 1.394(8)
C31 C36 1.396(8)
C32 C33 1.375(8)
C33 C34 1.391(9)
C34 C35 1.366(9)
C35 C36 1.396(8)
C41 C42 1.381(8)
C41 C46 1.389(8)
C42 C43 1.379(8)
C43 C44 1.373(9)
C44 C45 1.374(9)
C45 C46 1.384(8)
C1S C2S 1.398(9)
C1S C6S 1.399(8)
C1S C7S 1.507(8)
C2S C3S 1.397(9)
C3S C4S 1.370(9)
C4S C5S 1.387(10)
C5S C6S 1.373(9)
